data_7043189
loop_
_publ_author_name
'Drover, Marcus W.'
'Schafer, Laurel L.'
'Love, Jennifer'

_publ_section_title
;
 Dehydrogenation of Cyclic Amines by a Coordinatively Unsaturated
 Cp*Ir(III) Phosphoramidate Complex
;
_journal_name_full 'Dalton Trans.'
_journal_paper_doi 10.1039/C7DT01499F
_journal_year 2017
_chemical_formula_moiety 'C15 H26 Cl2 Ir N'
_chemical_formula_sum 'C15 H26 Cl2 Ir N'
_chemical_formula_weight 483.47
_chemical_name_systematic '[Cp*Ir(NH(CH2)3CH2CH2)(Cl)2]'
_space_group_crystal_system orthorhombic
_space_group_IT_number 62
_space_group_name_Hall '-P 2ac 2n'
_space_group_name_H-M_alt 'P n m a'
_symmetry_space_group_name_Hall '-P 2ac 2n'
_symmetry_space_group_name_H-M 'P n m a'
_atom_sites_solution_hydrogens geom
_atom_sites_solution_primary direct
_audit_creation_date 2016-12-05
_audit_creation_method
;
Olex2 1.2
(compiled Jan 19 2015 12:28:14 for OlexSys, GUI svn.r4998)
;
_audit_update_record
;
2017-03-09 deposited with the CCDC.
2017-06-01 downloaded from the CCDC.
;
_cell_angle_alpha 90
_cell_angle_beta 90
_cell_angle_gamma 90
_cell_formula_units_Z 4
_cell_length_a 12.981(3)
_cell_length_b 13.452(3)
_cell_length_c 9.6850(13)
_cell_measurement_reflns_used 26
_cell_measurement_temperature 90(2)
_cell_measurement_theta_max 22.724
_cell_measurement_theta_min 5.551
_cell_volume 1691.2(6)
_computing_cell_refinement 'SAINT v8.37A (Bruker, 2015)'
_computing_data_reduction 'SAINT v8.37A (Bruker, 2015)'
_computing_molecular_graphics 'Olex2 (Dolomanov et al., 2009)'
_computing_publication_material 'Olex2 (Dolomanov et al., 2009)'
_computing_structure_refinement 'ShelXL (Sheldrick, 2008)'
_computing_structure_solution 'ShelXS (Sheldrick, 2008)'
_diffrn_ambient_temperature 90(2)
_diffrn_measured_fraction_theta_full 0.998
_diffrn_measured_fraction_theta_max 0.993
_diffrn_radiation_type MoK\a
_diffrn_radiation_wavelength 0.71073
_diffrn_reflns_av_R_equivalents 0.0572
_diffrn_reflns_av_unetI/netI 0.0569
_diffrn_reflns_Laue_measured_fraction_full 0.998
_diffrn_reflns_Laue_measured_fraction_max 0.993
_diffrn_reflns_limit_h_max 17
_diffrn_reflns_limit_h_min -14
_diffrn_reflns_limit_k_max 18
_diffrn_reflns_limit_k_min -16
_diffrn_reflns_limit_l_max 13
_diffrn_reflns_limit_l_min -13
_diffrn_reflns_number 8634
_diffrn_reflns_point_group_measured_fraction_full 0.998
_diffrn_reflns_point_group_measured_fraction_max 0.993
_diffrn_reflns_theta_full 25.242
_diffrn_reflns_theta_max 29.156
_diffrn_reflns_theta_min 2.591
_exptl_absorpt_coefficient_mu 8.199
_exptl_absorpt_correction_T_max 0.4781
_exptl_absorpt_correction_T_min 0.2743
_exptl_absorpt_correction_type multi-scan
_exptl_absorpt_process_details
;
SADABS-2014/5 (Bruker,2014) was used for absorption correction.
wR2(int) was 0.1049 before and 0.0571 after correction.
The Ratio of minimum to maximum transmission is 0.5737.
The \l/2 correction factor is Not present.
;
_exptl_crystal_colour 'clear yellow'
_exptl_crystal_colour_lustre clear
_exptl_crystal_colour_primary yellow
_exptl_crystal_density_diffrn 1.899
_exptl_crystal_description plate
_exptl_crystal_F_000 936
_exptl_crystal_size_max 0.18
_exptl_crystal_size_mid 0.11
_exptl_crystal_size_min 0.09
_refine_diff_density_max 1.864
_refine_diff_density_min -2.120
_refine_diff_density_rms 0.195
_refine_ls_extinction_method none
_refine_ls_goodness_of_fit_ref 1.035
_refine_ls_hydrogen_treatment constr
_refine_ls_matrix_type full
_refine_ls_number_parameters 97
_refine_ls_number_reflns 2353
_refine_ls_number_restraints 0
_refine_ls_restrained_S_all 1.035
_refine_ls_R_factor_all 0.0447
_refine_ls_R_factor_gt 0.0320
_refine_ls_shift/su_max 0.001
_refine_ls_shift/su_mean 0.000
_refine_ls_structure_factor_coef Fsqd
_refine_ls_weighting_details 'w=1/[\s^2^(Fo^2^)+(0.0196P)^2^] where P=(Fo^2^+2Fc^2^)/3'
_refine_ls_weighting_scheme calc
_refine_ls_wR_factor_gt 0.0630
_refine_ls_wR_factor_ref 0.0675
_reflns_Friedel_coverage 0.000
_reflns_number_gt 1915
_reflns_number_total 2353
_reflns_threshold_expression 'I > 2\s(I)'
_cod_data_source_file c7dt01499f2.cif
_cod_data_source_block noncentro
_cod_original_cell_volume 1691.2(5)
_cod_database_code 7043189
_shelx_space_group_comment
;
The symmetry employed for this shelxl refinement is uniquely defined
by the following loop, which should always be used as a source of
symmetry information in preference to the above space-group names.
They are only intended as comments.
;
_olex2_refinement_description
;
1. Fixed Uiso
 At 1.2 times of:
  All C(H,H) groups, All N(H) groups
 At 1.5 times of:
  All C(H,H,H) groups
2. Others
 Fixed Sof: H4A(0.5) H4C(0.5) H4B(0.5)
3.a Ternary CH refined with riding coordinates:
 N1(H1)
3.b Secondary CH2 refined with riding coordinates:
 C7(H7B,H7A), C8(H8A,H8B), C9(H9A,H9B)
3.c Idealised Me refined as rotating group:
 C4(H4A,H4C,H4B), C5(H5A,H5B,H5C), C6(H6A,H6B,H6C)
;
_shelx_shelxl_version_number 2014/7
_olex2_submission_special_instructions 'No special instructions were received'

loop_
_space_group_symop_operation_xyz
'x, y, z'
'-x+1/2, -y, z+1/2'
'-x, y+1/2, -z'
'x+1/2, -y+1/2, -z+1/2'
'-x, -y, -z'
'x-1/2, y, -z-1/2'
'x, -y-1/2, z'
'-x-1/2, y-1/2, z-1/2'

loop_
_atom_site_label
_atom_site_type_symbol
_atom_site_fract_x
_atom_site_fract_y
_atom_site_fract_z
_atom_site_U_iso_or_equiv
_atom_site_adp_type
_atom_site_occupancy
_atom_site_site_symmetry_order
_atom_site_calc_flag
_atom_site_refinement_flags_posn
_atom_site_refinement_flags_adp
_atom_site_refinement_flags_occupancy
Ir1 Ir 0.24202(2) 0.7500 0.57825(2) 0.01415(8) Uani 1 2 d S T P
Cl1 Cl 0.12553(8) 0.62328(9) 0.66288(10) 0.0196(2) Uani 1 1 d . . .
N1 N 0.2905(4) 0.7500 0.7909(5) 0.0154(10) Uani 1 2 d S T P
H1 H 0.2249 0.7500 0.8450 0.018 Uiso 1 2 calc RS T P
C1 C 0.3895(5) 0.7500 0.4725(6) 0.0214(14) Uani 1 2 d S T P
C2 C 0.3311(4) 0.6630(4) 0.4354(4) 0.0196(9) Uani 1 1 d . . .
C3 C 0.2379(3) 0.6977(4) 0.3656(4) 0.0195(10) Uani 1 1 d . . .
C4 C 0.4958(5) 0.7500 0.5342(6) 0.0266(16) Uani 1 2 d S T P
H4A H 0.5464 0.7663 0.4625 0.040 Uiso 0.5 1 calc GR . .
H4C H 0.5110 0.6841 0.5721 0.040 Uiso 0.5 1 calc GR . .
H4B H 0.4993 0.7996 0.6081 0.040 Uiso 0.5 1 calc GR . .
C5 C 0.3641(4) 0.5567(4) 0.4522(5) 0.0279(11) Uani 1 1 d . . .
H5A H 0.3962 0.5335 0.3665 0.042 Uiso 1 1 calc GR . .
H5B H 0.3038 0.5155 0.4730 0.042 Uiso 1 1 calc GR . .
H5C H 0.4138 0.5518 0.5281 0.042 Uiso 1 1 calc GR . .
C6 C 0.1568(4) 0.6290(4) 0.3072(4) 0.0249(10) Uani 1 1 d . . .
H6A H 0.0978 0.6682 0.2754 0.037 Uiso 1 1 calc GR . .
H6B H 0.1343 0.5825 0.3790 0.037 Uiso 1 1 calc GR . .
H6C H 0.1858 0.5917 0.2294 0.037 Uiso 1 1 calc GR . .
C7 C 0.3462(4) 0.8400(3) 0.8385(4) 0.0199(9) Uani 1 1 d . . .
H7B H 0.3089 0.8999 0.8067 0.024 Uiso 1 1 calc R . .
H7A H 0.4158 0.8410 0.7966 0.024 Uiso 1 1 calc R . .
C8 C 0.3565(4) 0.8433(4) 0.9960(4) 0.0256(11) Uani 1 1 d . . .
H8A H 0.2872 0.8479 1.0381 0.031 Uiso 1 1 calc R . .
H8B H 0.3960 0.9031 1.0232 0.031 Uiso 1 1 calc R . .
C9 C 0.4114(5) 0.7500 1.0495(6) 0.0241(15) Uani 1 2 d S T P
H9A H 0.4112 0.7500 1.1518 0.029 Uiso 1 2 calc RS T P
H9B H 0.4839 0.7500 1.0178 0.029 Uiso 1 2 calc RS T P

loop_
_atom_site_aniso_label
_atom_site_aniso_U_11
_atom_site_aniso_U_22
_atom_site_aniso_U_33
_atom_site_aniso_U_23
_atom_site_aniso_U_13
_atom_site_aniso_U_12
Ir1 0.01625(14) 0.01697(12) 0.00923(10) 0.000 0.00108(9) 0.000
Cl1 0.0211(6) 0.0224(5) 0.0153(4) 0.0008(5) 0.0012(4) -0.0032(4)
N1 0.015(3) 0.018(3) 0.013(2) 0.000 -0.0016(19) 0.000
C1 0.024(4) 0.031(4) 0.010(2) 0.000 0.010(2) 0.000
C2 0.023(2) 0.025(2) 0.0101(17) -0.0035(19) 0.0095(17) 0.0027(18)
C3 0.027(3) 0.024(2) 0.0077(15) -0.0027(17) 0.0012(16) 0.0013(19)
C4 0.021(4) 0.043(4) 0.015(3) 0.000 0.007(3) 0.000
C5 0.033(3) 0.029(3) 0.022(2) -0.003(2) 0.0018(19) 0.010(2)
C6 0.032(3) 0.027(3) 0.0160(19) -0.006(2) 0.0012(19) -0.003(2)
C7 0.024(3) 0.019(2) 0.0168(19) -0.001(2) -0.0015(18) -0.0006(19)
C8 0.029(3) 0.032(3) 0.015(2) -0.009(2) -0.0008(18) 0.001(2)
C9 0.021(4) 0.038(4) 0.014(3) 0.000 -0.004(2) 0.000

loop_
_atom_type_symbol
_atom_type_description
_atom_type_scat_dispersion_real
_atom_type_scat_dispersion_imag
_atom_type_scat_source
C C 0.0033 0.0016 'International Tables Vol C Tables 4.2.6.8 and 6.1.1.4'
H H 0.0000 0.0000 'International Tables Vol C Tables 4.2.6.8 and 6.1.1.4'
Cl Cl 0.1484 0.1585 'International Tables Vol C Tables 4.2.6.8 and 6.1.1.4'
Ir Ir -1.4442 7.9887 'International Tables Vol C Tables 4.2.6.8 and 6.1.1.4'
N N 0.0061 0.0033 'International Tables Vol C Tables 4.2.6.8 and 6.1.1.4'

loop_
_geom_angle_atom_site_label_1
_geom_angle_atom_site_label_2
_geom_angle_atom_site_label_3
_geom_angle
_geom_angle_site_symmetry_1
_geom_angle_site_symmetry_3
Cl1 Ir1 Cl1 89.49(6) . 7_575
N1 Ir1 Cl1 81.89(10) . .
N1 Ir1 Cl1 81.89(10) . 7_575
N1 Ir1 C1 101.2(2) . .
N1 Ir1 C3 155.76(15) . .
N1 Ir1 C3 155.76(15) . 7_575
C1 Ir1 Cl1 135.26(3) . 7_575
C1 Ir1 Cl1 135.26(3) . .
C1 Ir1 C3 64.86(19) . 7_575
C1 Ir1 C3 64.86(19) . .
C2 Ir1 Cl1 159.55(12) 7_575 .
C2 Ir1 Cl1 159.55(12) . 7_575
C2 Ir1 Cl1 99.82(13) 7_575 7_575
C2 Ir1 Cl1 99.82(13) . .
C2 Ir1 N1 117.27(16) 7_575 .
C2 Ir1 N1 117.27(16) . .
C2 Ir1 C1 38.93(14) . .
C2 Ir1 C1 38.93(14) 7_575 .
C2 Ir1 C2 66.0(2) 7_575 .
C2 Ir1 C3 65.17(16) . 7_575
C2 Ir1 C3 39.49(16) . .
C2 Ir1 C3 65.17(16) 7_575 .
C2 Ir1 C3 39.49(16) 7_575 7_575
C3 Ir1 Cl1 122.17(12) . 7_575
C3 Ir1 Cl1 122.17(12) 7_575 .
C3 Ir1 Cl1 94.45(12) 7_575 7_575
C3 Ir1 Cl1 94.45(12) . .
C3 Ir1 C3 37.7(2) . 7_575
Ir1 N1 H1 104.6 . .
C7 N1 Ir1 116.1(2) . .
C7 N1 Ir1 116.1(2) 7_575 .
C7 N1 H1 104.6 . .
C7 N1 H1 104.6 7_575 .
C7 N1 C7 109.3(5) . 7_575
C2 C1 Ir1 69.7(3) 7_575 .
C2 C1 Ir1 69.7(3) . .
C2 C1 C2 108.7(6) . 7_575
C2 C1 C4 125.6(3) 7_575 .
C2 C1 C4 125.6(3) . .
C4 C1 Ir1 128.4(4) . .
C1 C2 Ir1 71.3(3) . .
C1 C2 C3 106.9(4) . .
C1 C2 C5 126.6(4) . .
C3 C2 Ir1 71.2(2) . .
C3 C2 C5 126.2(4) . .
C5 C2 Ir1 127.0(3) . .
C2 C3 Ir1 69.3(2) . .
C2 C3 C6 123.6(4) . .
C3 C3 Ir1 71.15(12) 7_575 .
C3 C3 C2 108.6(3) 7_575 .
C3 C3 C6 127.7(3) 7_575 .
C6 C3 Ir1 124.7(3) . .
C1 C4 H4A 109.5 . .
C1 C4 H4C 109.5 . .
C1 C4 H4B 109.5 . .
H4A C4 H4C 109.5 . .
H4A C4 H4B 109.5 . .
H4C C4 H4B 109.5 . .
C2 C5 H5A 109.5 . .
C2 C5 H5B 109.5 . .
C2 C5 H5C 109.5 . .
H5A C5 H5B 109.5 . .
H5A C5 H5C 109.5 . .
H5B C5 H5C 109.5 . .
C3 C6 H6A 109.5 . .
C3 C6 H6B 109.5 . .
C3 C6 H6C 109.5 . .
H6A C6 H6B 109.5 . .
H6A C6 H6C 109.5 . .
H6B C6 H6C 109.5 . .
N1 C7 H7B 109.2 . .
N1 C7 H7A 109.2 . .
N1 C7 C8 112.1(4) . .
H7B C7 H7A 107.9 . .
C8 C7 H7B 109.2 . .
C8 C7 H7A 109.2 . .
C7 C8 H8A 109.5 . .
C7 C8 H8B 109.5 . .
C7 C8 C9 110.7(4) . .
H8A C8 H8B 108.1 . .
C9 C8 H8A 109.5 . .
C9 C8 H8B 109.5 . .
C8 C9 C8 109.8(5) . 7_575
C8 C9 H9A 109.7 7_575 .
C8 C9 H9A 109.7 . .
C8 C9 H9B 109.7 . .
C8 C9 H9B 109.7 7_575 .
H9A C9 H9B 108.2 . .

loop_
_geom_bond_atom_site_label_1
_geom_bond_atom_site_label_2
_geom_bond_distance
_geom_bond_site_symmetry_2
Ir1 Cl1 2.4217(11) .
Ir1 Cl1 2.4217(11) 7_575
Ir1 N1 2.153(5) .
Ir1 C1 2.171(6) .
Ir1 C2 2.149(4) .
Ir1 C2 2.149(4) 7_575
Ir1 C3 2.176(4) 7_575
Ir1 C3 2.176(4) .
N1 H1 1.0000 .
N1 C7 1.484(5) 7_575
N1 C7 1.484(5) .
C1 C2 1.440(6) .
C1 C2 1.440(6) 7_575
C1 C4 1.504(9) .
C2 C3 1.462(6) .
C2 C5 1.501(6) .
C3 C3 1.406(9) 7_575
C3 C6 1.511(6) .
C4 H4A 0.9800 .
C4 H4C 0.9800 .
C4 H4B 0.9800 .
C5 H5A 0.9800 .
C5 H5B 0.9800 .
C5 H5C 0.9800 .
C6 H6A 0.9800 .
C6 H6B 0.9800 .
C6 H6C 0.9800 .
C7 H7B 0.9900 .
C7 H7A 0.9900 .
C7 C8 1.531(6) .
C8 H8A 0.9900 .
C8 H8B 0.9900 .
C8 C9 1.534(6) .
C9 C8 1.534(6) 7_575
C9 H9A 0.9900 .
C9 H9B 0.9900 .

loop_
_geom_torsion_atom_site_label_1
_geom_torsion_atom_site_label_2
_geom_torsion_atom_site_label_3
_geom_torsion_atom_site_label_4
_geom_torsion
_geom_torsion_site_symmetry_1
_geom_torsion_site_symmetry_4
Ir1 N1 C7 C8 167.5(3) . .
Ir1 C1 C2 C3 62.8(3) . .
Ir1 C1 C2 C5 -122.7(5) . .
Ir1 C2 C3 C3 60.51(12) . 7_575
Ir1 C2 C3 C6 -118.6(4) . .
N1 C7 C8 C9 57.3(6) . .
C1 C2 C3 Ir1 -62.8(3) . .
C1 C2 C3 C3 -2.3(4) . 7_575
C1 C2 C3 C6 178.6(4) . .
C2 C1 C2 Ir1 -59.0(4) 7_575 .
C2 C1 C2 C3 3.8(6) 7_575 .
C2 C1 C2 C5 178.3(3) 7_575 .
C4 C1 C2 Ir1 123.4(6) . .
C4 C1 C2 C3 -173.8(5) . .
C4 C1 C2 C5 0.7(8) . .
C5 C2 C3 Ir1 122.6(4) . .
C5 C2 C3 C3 -176.8(4) . 7_575
C5 C2 C3 C6 4.1(7) . .
C7 N1 C7 C8 -58.8(6) 7_575 .
C7 C8 C9 C8 -53.7(7) . 7_575
